data_7006919
loop_
_publ_author_name
'Sakai, Ken-ichi'
'Imakubo, Tatsuro'
'Ichikawa, Musubu'
'Taniguchi, Yoshio'

_publ_section_title
;
 A photoluminescent six-coordinated zinc(II) complex with hydroxides as
 axial ligands, [Zn(Hhpa)2(OH)2] (Hhpa = 3-hydroxypicolinamide).
;
_journal_issue 7
_journal_name_full 'Dalton transactions (Cambridge, England : 2003)'
_journal_page_first 881
_journal_page_last 883
_journal_paper_doi 10.1039/b515506a
_journal_year 2006
_chemical_formula_moiety 'C12 H14 N4 O6 Zn '
_chemical_formula_sum 'C12 H14 N4 O6 Zn'
_chemical_formula_weight 375.65
_space_group_IT_number 15
_symmetry_cell_setting monoclinic
_symmetry_Int_Tables_number 15
_symmetry_space_group_name_Hall '-C 2yc'
_symmetry_space_group_name_H-M 'C 1 2/c 1'
_cell_angle_alpha 90
_cell_angle_beta 97.218(8)
_cell_angle_gamma 90
_cell_formula_units_Z 4
_cell_length_a 8.074(3)
_cell_length_b 13.378(5)
_cell_length_c 13.562(5)
_cell_measurement_temperature 273.2
_cell_volume 1453.3(9)
_computing_data_reduction 'teXsan Ver. 1.11'
_computing_publication_material 'teXsan Ver. 1.11'
_computing_structure_refinement SHELXL97
_computing_structure_solution SIR97
_diffrn_radiation_type 'Mo K\a'
_diffrn_radiation_wavelength 0.7107
_diffrn_reflns_av_R_equivalents 0.086
_diffrn_reflns_limit_h_max 10
_diffrn_reflns_limit_h_min -6
_diffrn_reflns_limit_k_max 17
_diffrn_reflns_limit_k_min -15
_diffrn_reflns_limit_l_max 18
_diffrn_reflns_limit_l_min -17
_diffrn_reflns_number 5406
_diffrn_reflns_theta_max 28.37
_exptl_absorpt_coefficient_mu 1.729
_exptl_absorpt_correction_type none
_exptl_crystal_colour colorless
_exptl_crystal_density_diffrn 1.717
_exptl_crystal_density_method 'not measured'
_exptl_crystal_description plate
_exptl_crystal_size_max 0.2
_exptl_crystal_size_mid 0.2
_exptl_crystal_size_min 0.1
_refine_diff_density_max 0.95
_refine_diff_density_min -0.67
_refine_ls_extinction_coef 0.0000
_refine_ls_extinction_expression Fc^*^=kFc[1+0.001xFc^2^\l^3^/sin(2\q)]^-1/4^
_refine_ls_extinction_method SHELXL
_refine_ls_goodness_of_fit_ref 0.813
_refine_ls_hydrogen_treatment noref
_refine_ls_number_parameters 106
_refine_ls_number_reflns 1079
_refine_ls_R_factor_gt 0.0547
_refine_ls_shift/su_max 0.0000
_refine_ls_structure_factor_coef Fsqd
_refine_ls_weighting_details 'w = 1/[\s^2^(Fo^2^) + (0.1000P)^2^+0.0000P] where P=(Fo^2^+2Fc^2^)/3'
_refine_ls_weighting_scheme calc
_refine_ls_wR_factor_ref 0.1528
_reflns_number_gt 1079
_reflns_number_total 1821
_reflns_threshold_expression >2.0sigma(I)
_cod_data_source_file b515506a.txt
_cod_data_source_block ZnHPA
_cod_original_formula_sum 'C12 H14 N4 O6 Zn '
_cod_database_code 7006919

loop_
_symmetry_equiv_pos_as_xyz
x,y,z
-x,y,1/2-z
-x,-y,-z
x,-y,1/2+z
1/2+x,1/2+y,z
1/2-x,1/2+y,1/2-z
1/2-x,1/2-y,-z
1/2+x,1/2-y,1/2+z

loop_
_atom_site_label
_atom_site_type_symbol
_atom_site_fract_x
_atom_site_fract_y
_atom_site_fract_z
_atom_site_U_iso_or_equiv
_atom_site_adp_type
_atom_site_occupancy
_atom_site_calc_flag
_atom_site_refinement_flags
_atom_site_disorder_assembly
_atom_site_disorder_group
Zn(1) Zn -0.2500 0.2500 0.5000 0.0347(3) Uani 1.00 d S . .
O O -0.7812(4) 0.1951(3) 0.6834(2) 0.0448(8) Uani 1.00 d . . .
O(1) O -0.3955(4) 0.1217(2) 0.5173(2) 0.0443(8) Uani 1.00 d . . .
O(2) O -0.1130(4) 0.2178(3) 0.6384(2) 0.061(1) Uani 1.00 d . . .
N(1) N -0.4452(4) 0.3090(3) 0.5717(3) 0.0349(9) Uani 1.00 d . . .
N(2) N -0.5957(5) 0.0619(3) 0.6033(3) 0.051(1) Uani 1.00 d . . .
C(1) C -0.5465(5) 0.2381(3) 0.6012(3) 0.0307(9) Uani 1.00 d . . .
C(2) C -0.6859(5) 0.2628(4) 0.6523(3) 0.039(1) Uani 1.00 d . . .
C(3) C -0.7140(5) 0.3649(4) 0.6652(4) 0.048(1) Uani 1.00 d . . .
C(4) C -0.6088(6) 0.4359(4) 0.6331(4) 0.048(1) Uani 1.00 d . . .
C(5) C -0.4724(6) 0.4036(4) 0.5872(4) 0.042(1) Uani 1.00 d . . .
C(6) C -0.5077(5) 0.1361(4) 0.5720(3) 0.037(1) Uani 1.00 d . . .
H(1) H -0.8077 0.3854 0.6989 0.0574 Uiso 1.00 calc . . .
H(2) H -0.6276 0.5070 0.6419 0.0579 Uiso 1.00 calc . . .
H(3) H -0.3957 0.4525 0.5657 0.0498 Uiso 1.00 calc . . .
H(4) H -0.5748 -0.0059 0.5859 0.0612 Uiso 1.00 calc . . .
H(5) H -0.6824 0.0750 0.6435 0.0612 Uiso 1.00 calc . . .
H(6) H -0.8730 0.2140 0.7173 0.0544 Uiso 1.00 calc . . .

loop_
_atom_site_aniso_label
_atom_site_aniso_U_11
_atom_site_aniso_U_22
_atom_site_aniso_U_33
_atom_site_aniso_U_12
_atom_site_aniso_U_13
_atom_site_aniso_U_23
Zn(1) 0.0174(3) 0.0577(5) 0.0313(4) -0.0024(4) 0.0121(2) -0.0011(4)
O 0.023(1) 0.072(2) 0.043(2) -0.007(2) 0.020(1) -0.004(2)
O(1) 0.030(2) 0.051(2) 0.057(2) -0.007(1) 0.026(1) -0.010(2)
O(2) 0.024(2) 0.130(3) 0.030(2) 0.007(2) 0.006(1) 0.008(2)
N(1) 0.018(2) 0.056(3) 0.032(2) -0.003(2) 0.008(1) -0.003(2)
N(2) 0.047(2) 0.051(3) 0.063(3) -0.012(2) 0.033(2) -0.007(2)
C(1) 0.017(2) 0.053(3) 0.023(2) -0.005(2) 0.007(1) 0.001(2)
C(2) 0.019(2) 0.069(3) 0.029(2) -0.000(2) 0.006(2) -0.004(2)
C(3) 0.028(2) 0.069(4) 0.049(3) 0.008(2) 0.015(2) -0.004(3)
C(4) 0.045(3) 0.050(3) 0.051(3) 0.010(2) 0.014(2) 0.002(2)
C(5) 0.036(2) 0.044(3) 0.046(3) -0.002(2) 0.011(2) 0.007(2)
C(6) 0.023(2) 0.052(3) 0.037(2) -0.003(2) 0.008(2) -0.004(2)

loop_
_atom_type_symbol
_atom_type_description
_atom_type_scat_dispersion_real
_atom_type_scat_dispersion_imag
_atom_type_scat_source
C C 0.003 0.002
;International Tables for Crystallography
(1992, Vol. C, Tables 4.2.6.8 and 6.1.1.4)
;
H H 0.000 0.000
;International Tables for Crystallography
(1992, Vol. C, Table 6.1.1.4)
;
N N 0.006 0.003
;International Tables for Crystallography
(1992, Vol. C, Tables 4.2.6.8 and 6.1.1.4)
;
O O 0.011 0.006
;International Tables for Crystallography
(1992, Vol. C, Tables 4.2.6.8 and 6.1.1.4)
;
Zn Zn 0.284 1.430
;International Tables for Crystallography
(1992, Vol. C, Tables 4.2.6.8 and 6.1.1.4)
;

loop_
_geom_angle_atom_site_label_1
_geom_angle_atom_site_label_2
_geom_angle_atom_site_label_3
_geom_angle
_geom_angle_site_symmetry_1
_geom_angle_site_symmetry_2
_geom_angle_site_symmetry_3
_geom_angle_publ_flag
O(1) Zn(1) O(1) 180.0 . . 7_456 yes
O(1) Zn(1) O(2) 88.4(1) . . . yes
O(1) Zn(1) O(2) 91.6(1) . . 7_456 yes
O(1) Zn(1) N(1) 78.1(1) . . . yes
O(1) Zn(1) N(1) 101.9(1) . . 7_456 yes
O(1) Zn(1) O(2) 91.6(1) 7_456 . . yes
O(1) Zn(1) O(2) 88.4(1) 7_456 . 7_456 yes
O(1) Zn(1) N(1) 101.9(1) 7_456 . . yes
O(1) Zn(1) N(1) 78.1(1) 7_456 . 7_456 yes
O(2) Zn(1) O(2) 180.0 . . 7_456 yes
O(2) Zn(1) N(1) 90.3(1) . . . yes
O(2) Zn(1) N(1) 89.7(1) . . 7_456 yes
O(2) Zn(1) N(1) 89.7(1) 7_456 . . yes
O(2) Zn(1) N(1) 90.3(1) 7_456 . 7_456 yes
N(1) Zn(1) N(1) 180.0000(1) . . 7_456 yes
Zn(1) O(1) C(6) 113.2(3) . . . yes
Zn(1) N(1) C(1) 113.0(3) . . . yes
Zn(1) N(1) C(5) 126.0(3) . . . yes
C(1) N(1) C(5) 121.0(4) . . . yes
N(1) C(1) C(2) 121.7(4) . . . yes
N(1) C(1) C(6) 114.7(4) . . . yes
C(2) C(1) C(6) 123.5(4) . . . yes
O C(2) C(1) 122.2(4) . . . yes
O C(2) C(3) 122.1(4) . . . yes
C(1) C(2) C(3) 115.7(4) . . . yes
C(2) C(3) C(4) 121.1(4) . . . yes
C(3) C(4) C(5) 118.5(5) . . . yes
N(1) C(5) C(4) 121.9(4) . . . yes
O(1) C(6) N(2) 122.1(4) . . . yes
O(1) C(6) C(1) 119.8(4) . . . yes
N(2) C(6) C(1) 118.1(4) . . . yes

loop_
_geom_bond_atom_site_label_1
_geom_bond_atom_site_label_2
_geom_bond_distance
_geom_bond_site_symmetry_1
_geom_bond_site_symmetry_2
_geom_bond_publ_flag
Zn(1) O(1) 2.110(3) . . yes
Zn(1) O(1) 2.110(3) . 7_456 yes
Zn(1) O(2) 2.100(3) . . yes
Zn(1) O(2) 2.100(3) . 7_456 yes
Zn(1) N(1) 2.107(4) . . yes
Zn(1) N(1) 2.107(4) . 7_456 yes
O C(2) 1.292(6) . . yes
O(1) C(6) 1.256(6) . . yes
N(1) C(1) 1.345(6) . . yes
N(1) C(5) 1.307(6) . . yes
N(2) C(6) 1.322(6) . . yes
C(1) C(2) 1.433(6) . . yes
C(1) C(6) 1.466(7) . . yes
C(2) C(3) 1.400(7) . . yes
C(3) C(4) 1.381(7) . . yes
C(4) C(5) 1.399(7) . . yes

loop_
_geom_contact_atom_site_label_1
_geom_contact_atom_site_label_2
_geom_contact_distance
_geom_contact_site_symmetry_1
_geom_contact_site_symmetry_2
_geom_contact_publ_flag
O O(2) 2.679(5) . 2_456 ?
O O(2) 2.689(4) . 1_455 ?
O(1) N(2) 2.946(5) . 3_456 ?
O(2) O(2) 3.332(6) . 2_556 ?
O(2) C(2) 3.482(5) . 1_655 ?
O(2) C(2) 3.494(6) . 2_456 ?
C(3) C(5) 3.541(6) . 2_456 ?
C(4) C(4) 3.428(10) . 2_456 ?
C(5) C(5) 3.489(10) . 3_466 ?
